data_4334106
loop_
_publ_author_name
'Hamid Reza Khavasi'
'Alireza Azhdari Tehrani'

_publ_section_title
;
 Influence of Halogen Bonding Interaction on Supramolecular Assembly of
 Coordination Compounds; Head-to-Tail N...X Synthon Repetitivity
;
_journal_name_full 'Inorganic Chemistry'
_journal_page_first 2891
_journal_page_last 2905
_journal_paper_doi 10.1021/ic3021113
_journal_volume 52
_journal_year 2013
_chemical_formula_moiety 'C11 H8 Br3 Hg1 N3 O1'
_chemical_formula_sum 'C11 H8 Br3 Hg N3 O'
_chemical_formula_weight 638.49
_chemical_name_systematic
;
 ?
;
_space_group_IT_number 12
_symmetry_cell_setting monoclinic
_symmetry_space_group_name_Hall '-C 2y'
_symmetry_space_group_name_H-M 'C 1 2/m 1'
_atom_sites_solution_hydrogens geom
_atom_sites_solution_primary direct
_atom_sites_solution_secondary difmap
_audit_creation_method SHELXL-97
_cell_angle_alpha 90.00
_cell_angle_beta 103.551(9)
_cell_angle_gamma 90.00
_cell_formula_units_Z 4
_cell_length_a 13.3681(17)
_cell_length_b 6.6595(9)
_cell_length_c 17.1358(18)
_cell_measurement_temperature 298(2)
_cell_volume 1483.0(3)
_computing_structure_refinement 'SHELXL-97 (Sheldrick, 1997)'
_diffrn_ambient_temperature 298(2)
_diffrn_measured_fraction_theta_full 0.984
_diffrn_measured_fraction_theta_max 0.984
_diffrn_measurement_device_type 'APEX2 CCD area detector'
_diffrn_measurement_method 'phi and omega scans'
_diffrn_radiation_monochromator graphite
_diffrn_radiation_source 'fine-focus sealed tube'
_diffrn_radiation_type MoK\a
_diffrn_radiation_wavelength 0.71073
_diffrn_reflns_av_R_equivalents 0.1275
_diffrn_reflns_av_sigmaI/netI 0.0655
_diffrn_reflns_limit_h_max 15
_diffrn_reflns_limit_h_min -18
_diffrn_reflns_limit_k_max 9
_diffrn_reflns_limit_k_min -9
_diffrn_reflns_limit_l_max 21
_diffrn_reflns_limit_l_min -23
_diffrn_reflns_number 8277
_diffrn_reflns_theta_full 29.32
_diffrn_reflns_theta_max 29.32
_diffrn_reflns_theta_min 3.13
_diffrn_standards_number 0
_exptl_absorpt_coefficient_mu 18.455
_exptl_absorpt_correction_T_max 0.956
_exptl_absorpt_correction_T_min 0.915
_exptl_absorpt_correction_type numerical
_exptl_absorpt_process_details 'shape of crystal determined optically'
_exptl_crystal_colour Colorless
_exptl_crystal_density_diffrn 2.860
_exptl_crystal_description Block
_exptl_crystal_F_000 1152
_exptl_crystal_size_max 0.35
_exptl_crystal_size_mid 0.13
_exptl_crystal_size_min 0.10
_refine_diff_density_max 2.188
_refine_diff_density_min -2.711
_refine_diff_density_rms 0.584
_refine_ls_extinction_method none
_refine_ls_goodness_of_fit_ref 1.149
_refine_ls_hydrogen_treatment constr
_refine_ls_matrix_type full
_refine_ls_number_parameters 115
_refine_ls_number_reflns 2166
_refine_ls_number_restraints 0
_refine_ls_restrained_S_all 1.149
_refine_ls_R_factor_all 0.1032
_refine_ls_R_factor_gt 0.0940
_refine_ls_shift/su_max 0.000
_refine_ls_shift/su_mean 0.000
_refine_ls_structure_factor_coef Fsqd
_refine_ls_weighting_details 'calc w=1/[\s^2^(Fo^2^)+(0.1610P)^2^+14.3186P] where P=(Fo^2^+2Fc^2^)/3'
_refine_ls_weighting_scheme calc
_refine_ls_wR_factor_gt 0.2388
_refine_ls_wR_factor_ref 0.2507
_reflns_number_gt 1864
_reflns_number_total 2166
_reflns_threshold_expression >2sigma(I)
_cod_data_source_file ic3021113_si_002_08.cif
_cod_data_source_block 8
_cod_original_formula_sum 'C11 H8 Br3 Hg1 N3 O1'
_cod_database_code 4334106

loop_
_symmetry_equiv_pos_as_xyz
'x, y, z'
'-x, y, -z'
'x+1/2, y+1/2, z'
'-x+1/2, y+1/2, -z'
'-x, -y, -z'
'x, -y, z'
'-x+1/2, -y+1/2, -z'
'x+1/2, -y+1/2, z'

loop_
_atom_site_label
_atom_site_type_symbol
_atom_site_fract_x
_atom_site_fract_y
_atom_site_fract_z
_atom_site_U_iso_or_equiv
_atom_site_adp_type
_atom_site_occupancy
_atom_site_symmetry_multiplicity
_atom_site_calc_flag
_atom_site_refinement_flags
C1 C 0.0957(15) 0.5000 0.6929(14) 0.065(6) Uani 1 2 d S
H1 H 0.0241 0.5000 0.6784 0.078 Uiso 1 2 calc SR
C2 C 0.1488(16) 0.5000 0.6337(10) 0.051(4) Uani 1 2 d S
H2 H 0.1137 0.5000 0.5800 0.062 Uiso 1 2 calc SR
C3 C 0.2959(13) 0.5000 0.7311(9) 0.041(3) Uani 1 2 d S
H3 H 0.3674 0.5000 0.7464 0.049 Uiso 1 2 calc SR
C4 C 0.2392(14) 0.5000 0.7902(9) 0.041(3) Uani 1 2 d S
C5 C 0.2987(11) 0.5000 0.8758(10) 0.037(3) Uani 1 2 d S
C6 C 0.2534(12) 0.5000 1.0111(9) 0.035(3) Uani 1 2 d S
C7 C 0.1681(12) 0.5000 1.0412(9) 0.038(3) Uani 1 2 d S
H7 H 0.1031 0.5000 1.0065 0.046 Uiso 1 2 calc SR
C8 C 0.177(2) 0.5000 1.123(2) 0.074(9) Uani 1 2 d S
C9 C 0.2826(19) 0.5000 1.1795(16) 0.068(6) Uani 1 2 d S
H9A H 0.2923 0.5000 1.2351 0.081 Uiso 1 2 calc SR
C10 C 0.3671(15) 0.5000 1.1393(13) 0.055(5) Uani 1 2 d S
H10 H 0.4340 0.5000 1.1709 0.066 Uiso 1 2 calc SR
C11 C 0.3544(13) 0.5000 1.0593(11) 0.049(4) Uani 1 2 d S
H11 H 0.4109 0.5000 1.0362 0.058 Uiso 1 2 calc SR
N1 N 0.1425(12) 0.5000 0.7705(8) 0.051(4) Uani 1 2 d S
N2 N 0.2494(11) 0.5000 0.6535(9) 0.045(3) Uani 1 2 d S
N3 N 0.2316(10) 0.5000 0.9266(8) 0.038(3) Uani 1 2 d S
H3A H 0.1673 0.5000 0.9030 0.046 Uiso 1 2 calc SR
O1 O 0.3926(11) 0.5000 0.9002(10) 0.059(4) Uani 1 2 d S
Hg1 Hg 0.34372(5) 0.5000 0.54490(4) 0.0491(3) Uani 1 2 d S
Br3 Br 0.06869(16) 0.5000 1.17198(13) 0.0602(6) Uani 1 2 d S
Br2 Br 0.52104(15) 0.5000 0.62113(13) 0.0622(6) Uani 1 2 d S
Br1 Br 0.19421(16) 0.5000 0.42965(12) 0.0558(5) Uani 1 2 d S

loop_
_atom_site_aniso_label
_atom_site_aniso_U_11
_atom_site_aniso_U_22
_atom_site_aniso_U_33
_atom_site_aniso_U_23
_atom_site_aniso_U_13
_atom_site_aniso_U_12
C1 0.026(8) 0.097(17) 0.059(12) 0.000 -0.015(8) 0.000
C2 0.056(11) 0.073(12) 0.025(7) 0.000 0.006(6) 0.000
C3 0.042(8) 0.062(9) 0.024(6) 0.000 0.021(6) 0.000
C4 0.051(9) 0.045(8) 0.028(6) 0.000 0.014(6) 0.000
C5 0.022(6) 0.055(9) 0.039(7) 0.000 0.017(5) 0.000
C6 0.025(6) 0.052(8) 0.028(6) 0.000 0.006(5) 0.000
C7 0.032(7) 0.064(9) 0.025(6) 0.000 0.020(5) 0.000
C8 0.089(18) 0.048(10) 0.11(2) 0.000 0.084(18) 0.000
C9 0.051(12) 0.100(18) 0.057(12) 0.000 0.022(9) 0.000
C10 0.032(8) 0.081(14) 0.050(10) 0.000 0.008(7) 0.000
C11 0.025(7) 0.079(13) 0.039(8) 0.000 0.002(6) 0.000
N1 0.043(8) 0.092(12) 0.021(5) 0.000 0.016(5) 0.000
N2 0.035(7) 0.066(9) 0.042(7) 0.000 0.023(6) 0.000
N3 0.026(6) 0.067(8) 0.027(5) 0.000 0.016(4) 0.000
O1 0.043(7) 0.085(10) 0.055(8) 0.000 0.024(6) 0.000
Hg1 0.0361(4) 0.0664(5) 0.0426(4) 0.000 0.0044(3) 0.000
Br3 0.0470(11) 0.0908(15) 0.0500(11) 0.000 0.0257(8) 0.000
Br2 0.0365(9) 0.0924(16) 0.0530(11) 0.000 0.0009(8) 0.000
Br1 0.0486(10) 0.0672(12) 0.0442(9) 0.000 -0.0038(7) 0.000

loop_
_atom_type_symbol
_atom_type_description
_atom_type_scat_dispersion_real
_atom_type_scat_dispersion_imag
_atom_type_scat_source
C C 0.0033 0.0016 'International Tables Vol C Tables 4.2.6.8 and 6.1.1.4'
H H 0.0000 0.0000 'International Tables Vol C Tables 4.2.6.8 and 6.1.1.4'
N N 0.0061 0.0033 'International Tables Vol C Tables 4.2.6.8 and 6.1.1.4'
O O 0.0106 0.0060 'International Tables Vol C Tables 4.2.6.8 and 6.1.1.4'
Hg Hg -2.3894 9.2266 'International Tables Vol C Tables 4.2.6.8 and 6.1.1.4'
Br Br -0.2901 2.4595 'International Tables Vol C Tables 4.2.6.8 and 6.1.1.4'

loop_
_geom_angle_atom_site_label_1
_geom_angle_atom_site_label_2
_geom_angle_atom_site_label_3
_geom_angle
N1 C1 C2 122.5(18)
N1 C1 H1 118.7
C2 C1 H1 118.7
N2 C2 C1 119.3(16)
N2 C2 H2 120.4
C1 C2 H2 120.4
N2 C3 C4 121.2(16)
N2 C3 H3 119.4
C4 C3 H3 119.4
N1 C4 C3 120.3(15)
N1 C4 C5 122.7(14)
C3 C4 C5 117.0(16)
O1 C5 N3 123.0(16)
O1 C5 C4 127.0(14)
N3 C5 C4 109.9(13)
C7 C6 C11 123.6(15)
C7 C6 N3 113.6(13)
C11 C6 N3 122.8(14)
C6 C7 C8 120.1(18)
C6 C7 H7 119.9
C8 C7 H7 119.9
C7 C8 C9 120.4(17)
C7 C8 Br3 125(2)
C9 C8 Br3 115(2)
C10 C9 C8 114(2)
C10 C9 H9A 123.1
C8 C9 H9A 123.1
C11 C10 C9 123.9(19)
C11 C10 H10 118.1
C9 C10 H10 118.1
C10 C11 C6 118.3(16)
C10 C11 H11 120.9
C6 C11 H11 120.9
C4 N1 C1 118.7(16)
C2 N2 C3 118.1(14)
C2 N2 Hg1 118.6(12)
C3 N2 Hg1 123.3(11)
C5 N3 C6 129.5(14)
C5 N3 H3A 115.3
C6 N3 H3A 115.3
Br2 Hg1 Br1 160.26(9)
Br2 Hg1 N2 101.6(4)
Br1 Hg1 N2 98.2(4)

loop_
_geom_bond_atom_site_label_1
_geom_bond_atom_site_label_2
_geom_bond_distance
C1 N1 1.33(3)
C1 C2 1.37(3)
C1 H1 0.9300
C2 N2 1.31(3)
C2 H2 0.9300
C3 N2 1.33(2)
C3 C4 1.40(2)
C3 H3 0.9300
C4 N1 1.26(2)
C4 C5 1.50(2)
C5 O1 1.23(2)
C5 N3 1.389(17)
C6 C7 1.358(19)
C6 C11 1.41(2)
C6 N3 1.408(19)
C7 C8 1.37(3)
C7 H7 0.9300
C8 C9 1.51(5)
C8 Br3 1.846(18)
C9 C10 1.46(3)
C9 H9A 0.9300
C10 C11 1.34(3)
C10 H10 0.9300
C11 H11 0.9300
N2 Hg1 2.480(13)
N3 H3A 0.8600
Hg1 Br2 2.424(2)
Hg1 Br1 2.459(2)

loop_
_geom_torsion_atom_site_label_1
_geom_torsion_atom_site_label_2
_geom_torsion_atom_site_label_3
_geom_torsion_atom_site_label_4
_geom_torsion
N1 C1 C2 N2 0.000(8)
N2 C3 C4 N1 0.000(8)
N2 C3 C4 C5 180.000(7)
N1 C4 C5 O1 180.000(8)
C3 C4 C5 O1 0.000(7)
N1 C4 C5 N3 0.000(6)
C3 C4 C5 N3 180.000(4)
C11 C6 C7 C8 0.000(17)
N3 C6 C7 C8 180.000(16)
C6 C7 C8 C9 0.000(11)
C6 C7 C8 Br3 180.000(4)
C7 C8 C9 C10 0.000(13)
Br3 C8 C9 C10 180.000(14)
C8 C9 C10 C11 0.000(14)
C9 C10 C11 C6 0.000(11)
C7 C6 C11 C10 0.000(10)
N3 C6 C11 C10 180.000(9)
C3 C4 N1 C1 0.000(7)
C5 C4 N1 C1 180.000(7)
C2 C1 N1 C4 0.000(8)
C1 C2 N2 C3 0.000(5)
C1 C2 N2 Hg1 180.000(5)
C4 C3 N2 C2 0.000(6)
C4 C3 N2 Hg1 180.000(5)
O1 C5 N3 C6 0.000(10)
C4 C5 N3 C6 180.000(7)
C7 C6 N3 C5 180.000(8)
C11 C6 N3 C5 0.000(9)
C2 N2 Hg1 Br2 180.000(4)
C3 N2 Hg1 Br2 0.000(5)
C2 N2 Hg1 Br1 0.000(4)
C3 N2 Hg1 Br1 180.000(5)
